data_7217160
loop_
_publ_author_name
'Held, Felix E.'
'Wei, Shengwei'
'Eder, Kathrin'
'Tsogoeva, Svetlana'

_publ_section_title
;
 One-Pot Route to beta-Adrenergic Blockers via Enantioselective
 Organocatalysed Epoxidation of Terminal Alkenes as a Key Step
;
_journal_name_full 'RSC Advances'
_journal_paper_doi 10.1039/C4RA04011B
_journal_year 2014
_chemical_formula_sum 'C15 H19 N O'
_chemical_formula_weight 229.31
_chemical_name_systematic
; 
 ? 
;
_space_group_IT_number 19
_symmetry_space_group_name_Hall 'P 2ac 2ab'
_symmetry_space_group_name_H-M 'P 21 21 21'
_atom_sites_solution_hydrogens geom
_atom_sites_solution_primary direct
_atom_sites_solution_secondary difmap
_audit_creation_method SHELXL-97
_cell_angle_alpha 90.00
_cell_angle_beta 90.00
_cell_angle_gamma 90.00
_cell_formula_units_Z 4
_cell_length_a 5.79405(11)
_cell_length_b 10.39092(18)
_cell_length_c 22.3131(4)
_cell_measurement_temperature 293(2)
_cell_volume 1343.37(4)
_computing_structure_refinement 'SHELXL-97 (Sheldrick, 1997)'
_computing_structure_solution 'SHELXS-97 (Sheldrick, 1990)'
_diffrn_ambient_temperature 293(2)
_diffrn_measured_fraction_theta_full 0.970
_diffrn_measured_fraction_theta_max 0.970
_diffrn_radiation_monochromator graphite
_diffrn_radiation_source 'fine-focus sealed tube'
_diffrn_radiation_type CuK\a
_diffrn_radiation_wavelength 1.54184
_diffrn_reflns_av_R_equivalents 0.0325
_diffrn_reflns_av_sigmaI/netI 0.0417
_diffrn_reflns_limit_h_max 6
_diffrn_reflns_limit_h_min -4
_diffrn_reflns_limit_k_max 11
_diffrn_reflns_limit_k_min -11
_diffrn_reflns_limit_l_max 25
_diffrn_reflns_limit_l_min -11
_diffrn_reflns_number 3105
_diffrn_reflns_theta_full 61.62
_diffrn_reflns_theta_max 61.62
_diffrn_reflns_theta_min 3.96
_exptl_absorpt_coefficient_mu 0.547
_exptl_crystal_density_diffrn 1.134
_exptl_crystal_density_method 'not measured'
_exptl_crystal_F_000 496
_refine_diff_density_max 0.138
_refine_diff_density_min -0.166
_refine_diff_density_rms 0.033
_refine_ls_abs_structure_details 'Flack H D (1983), Acta Cryst. A39, 876-881'
_refine_ls_abs_structure_Flack 0.1(3)
_refine_ls_extinction_method none
_refine_ls_goodness_of_fit_ref 1.040
_refine_ls_hydrogen_treatment mixed
_refine_ls_matrix_type full
_refine_ls_number_parameters 160
_refine_ls_number_reflns 2011
_refine_ls_number_restraints 0
_refine_ls_restrained_S_all 1.040
_refine_ls_R_factor_all 0.0389
_refine_ls_R_factor_gt 0.0373
_refine_ls_shift/su_max 0.000
_refine_ls_shift/su_mean 0.000
_refine_ls_structure_factor_coef Fsqd
_refine_ls_weighting_details 'calc w=1/[\s^2^(Fo^2^)+(0.0612P)^2^+0.0936P] where P=(Fo^2^+2Fc^2^)/3'
_refine_ls_weighting_scheme calc
_refine_ls_wR_factor_gt 0.0988
_refine_ls_wR_factor_ref 0.1012
_reflns_number_gt 1923
_reflns_number_total 2011
_reflns_threshold_expression >2sigma(I)
_cod_data_source_file c4ra04011b2.cif
_cod_data_source_block feh02
_cod_database_code 7217160

loop_
_symmetry_equiv_pos_as_xyz
'x, y, z'
'-x+1/2, -y, z+1/2'
'x+1/2, -y+1/2, -z'
'-x, y+1/2, -z+1/2'

loop_
_atom_site_label
_atom_site_type_symbol
_atom_site_fract_x
_atom_site_fract_y
_atom_site_fract_z
_atom_site_U_iso_or_equiv
_atom_site_adp_type
_atom_site_occupancy
_atom_site_symmetry_multiplicity
_atom_site_calc_flag
_atom_site_refinement_flags
C1 C -0.8031(3) -0.32493(17) -0.06496(8) 0.0265(4) Uani 1 1 d .
H1 H -0.8632 -0.3437 -0.0249 0.032 Uiso 1 1 calc R
C2 C -0.9247(4) -0.20601(16) -0.08897(8) 0.0297(4) Uani 1 1 d .
H2A H -0.8635 -0.1845 -0.1282 0.036 Uiso 1 1 calc R
H2B H -1.0883 -0.2235 -0.0933 0.036 Uiso 1 1 calc R
C3 C -0.9699(4) 0.02794(17) -0.07256(9) 0.0345(5) Uani 1 1 d .
H3 H -0.9049 0.0385 -0.1128 0.041 Uiso 1 1 calc R
C4 C -0.8809(4) 0.1350(2) -0.03316(11) 0.0519(6) Uani 1 1 d .
H4A H -0.9459 0.1268 0.0062 0.078 Uiso 1 1 calc R
H4B H -0.9245 0.2165 -0.0500 0.078 Uiso 1 1 calc R
H4C H -0.7158 0.1299 -0.0307 0.078 Uiso 1 1 calc R
C5 C -1.2291(4) 0.0325(2) -0.07692(12) 0.0530(6) Uani 1 1 d .
H5A H -1.2817 -0.0348 -0.1030 0.079 Uiso 1 1 calc R
H5B H -1.2759 0.1144 -0.0927 0.079 Uiso 1 1 calc R
H5C H -1.2949 0.0208 -0.0378 0.079 Uiso 1 1 calc R
C11 C -0.8506(3) -0.43942(17) -0.10512(7) 0.0258(4) Uani 1 1 d .
C12 C -0.6970(3) -0.47695(18) -0.14840(7) 0.0284(4) Uani 1 1 d .
H12 H -0.5569 -0.4340 -0.1519 0.034 Uiso 1 1 calc R
C13 C -0.7471(3) -0.57993(18) -0.18800(8) 0.0297(4) Uani 1 1 d .
C14 C -0.5941(4) -0.6153(2) -0.23508(9) 0.0411(5) Uani 1 1 d .
H14 H -0.4578 -0.5695 -0.2407 0.049 Uiso 1 1 calc R
C15 C -0.6460(4) -0.7159(2) -0.27196(9) 0.0496(6) Uani 1 1 d .
H15 H -0.5455 -0.7376 -0.3028 0.060 Uiso 1 1 calc R
C16 C -0.8489(4) -0.7866(2) -0.26382(10) 0.0459(6) Uani 1 1 d .
H16 H -0.8793 -0.8567 -0.2885 0.055 Uiso 1 1 calc R
C17 C -1.0033(4) -0.75384(19) -0.21998(9) 0.0391(5) Uani 1 1 d .
H17 H -1.1387 -0.8009 -0.2155 0.047 Uiso 1 1 calc R
C18 C -0.9574(3) -0.64821(17) -0.18138(8) 0.0304(4) Uani 1 1 d .
C19 C -1.1135(3) -0.60790(18) -0.13647(8) 0.0321(4) Uani 1 1 d .
H19 H -1.2524 -0.6515 -0.1315 0.038 Uiso 1 1 calc R
C20 C -1.0626(3) -0.50517(17) -0.10003(8) 0.0304(4) Uani 1 1 d .
H20 H -1.1697 -0.4786 -0.0716 0.036 Uiso 1 1 calc R
N1 N -0.8911(3) -0.09690(13) -0.04793(7) 0.0289(4) Uani 1 1 d .
H1A H -0.734(4) -0.0913(19) -0.0432(8) 0.035 Uiso 1 1 d .
O1 O -0.5648(2) -0.29615(11) -0.06011(5) 0.0314(3) Uani 1 1 d .
H1B H -0.5102 -0.3344 -0.0313 0.047 Uiso 1 1 calc R

loop_
_atom_site_aniso_label
_atom_site_aniso_U_11
_atom_site_aniso_U_22
_atom_site_aniso_U_33
_atom_site_aniso_U_23
_atom_site_aniso_U_13
_atom_site_aniso_U_12
C1 0.0292(10) 0.0262(9) 0.0240(8) -0.0019(7) 0.0011(7) 0.0008(7)
C2 0.0376(11) 0.0251(9) 0.0264(9) -0.0014(7) -0.0017(7) 0.0028(8)
C3 0.0423(11) 0.0233(10) 0.0380(10) 0.0050(8) -0.0006(9) 0.0038(8)
C4 0.0640(15) 0.0254(10) 0.0663(15) -0.0025(10) -0.0183(13) 0.0059(10)
C5 0.0478(14) 0.0366(12) 0.0745(16) 0.0112(11) -0.0090(12) 0.0090(10)
C11 0.0314(10) 0.0243(9) 0.0218(8) 0.0015(7) -0.0032(7) 0.0027(7)
C12 0.0289(10) 0.0273(10) 0.0291(9) -0.0015(8) 0.0007(8) -0.0010(8)
C13 0.0333(10) 0.0297(10) 0.0262(9) -0.0033(8) -0.0050(7) 0.0066(8)
C14 0.0374(11) 0.0478(12) 0.0380(10) -0.0111(10) 0.0026(9) 0.0042(10)
C15 0.0521(14) 0.0576(14) 0.0391(11) -0.0216(11) -0.0012(10) 0.0114(11)
C16 0.0549(14) 0.0403(11) 0.0427(11) -0.0177(10) -0.0133(11) 0.0103(10)
C17 0.0445(12) 0.0306(10) 0.0420(11) -0.0065(9) -0.0128(10) 0.0005(9)
C18 0.0354(10) 0.0253(9) 0.0305(9) -0.0009(8) -0.0084(8) 0.0035(8)
C19 0.0323(10) 0.0287(10) 0.0352(10) 0.0007(8) -0.0014(8) -0.0046(9)
C20 0.0313(10) 0.0300(9) 0.0299(9) 0.0021(8) 0.0024(8) 0.0020(8)
N1 0.0329(8) 0.0214(7) 0.0324(8) 0.0003(6) -0.0005(7) 0.0024(6)
O1 0.0328(7) 0.0304(7) 0.0310(7) -0.0031(5) -0.0049(6) 0.0003(6)

loop_
_atom_type_symbol
_atom_type_description
_atom_type_scat_dispersion_real
_atom_type_scat_dispersion_imag
_atom_type_scat_source
C C 0.0181 0.0091 'International Tables Vol C Tables 4.2.6.8 and 6.1.1.4'
H H 0.0000 0.0000 'International Tables Vol C Tables 4.2.6.8 and 6.1.1.4'
N N 0.0311 0.0180 'International Tables Vol C Tables 4.2.6.8 and 6.1.1.4'
O O 0.0492 0.0322 'International Tables Vol C Tables 4.2.6.8 and 6.1.1.4'

loop_
_geom_angle_atom_site_label_1
_geom_angle_atom_site_label_2
_geom_angle_atom_site_label_3
_geom_angle
O1 C1 C11 112.83(14)
O1 C1 C2 107.89(15)
C11 C1 C2 110.23(14)
N1 C2 C1 110.24(14)
N1 C3 C5 111.03(17)
N1 C3 C4 108.94(16)
C5 C3 C4 110.81(19)
C12 C11 C20 118.99(16)
C12 C11 C1 121.52(17)
C20 C11 C1 119.41(16)
C11 C12 C13 121.42(18)
C18 C13 C12 119.26(17)
C18 C13 C14 118.91(17)
C12 C13 C14 121.82(18)
C15 C14 C13 120.4(2)
C14 C15 C16 120.7(2)
C17 C16 C15 120.77(19)
C16 C17 C18 120.2(2)
C19 C18 C13 118.40(16)
C19 C18 C17 122.63(19)
C13 C18 C17 118.98(18)
C20 C19 C18 120.83(17)
C19 C20 C11 121.04(17)
C2 N1 C3 113.80(14)

loop_
_geom_bond_atom_site_label_1
_geom_bond_atom_site_label_2
_geom_bond_distance
C1 O1 1.417(2)
C1 C11 1.515(2)
C1 C2 1.520(2)
C2 N1 1.470(2)
C3 N1 1.481(2)
C3 C5 1.506(3)
C3 C4 1.509(3)
C11 C12 1.370(2)
C11 C20 1.410(3)
C12 C13 1.418(3)
C13 C18 1.418(3)
C13 C14 1.423(3)
C14 C15 1.364(3)
C15 C16 1.398(3)
C16 C17 1.369(3)
C17 C18 1.420(3)
C18 C19 1.413(3)
C19 C20 1.374(3)
